data_7151369
loop_
_publ_author_name
'Mathias D\"uggeli'
'Catherine Goujon-Ginglinger'
'Sarah Richard Ducotterd'
'David Mauron'
'Christophe Bonte'
'Alexander von Zelewsky'
'Helen Stoeckli-Evans'
'Antonia Neels'

_publ_section_title
;
 Synthetic routes for a new family of chiral tetradentate ligands
 containing pyridine rings
;
_journal_issue 11
_journal_name_full 'Org. Biomol. Chem.'
_journal_page_first 1894
_journal_page_last 1899
_journal_paper_doi 10.1039/b210625f
_journal_volume 1
_journal_year 2003
_chemical_formula_sum 'C24 H24 N2 O'
_chemical_formula_weight 356.45
_chemical_name_systematic
; 
? 
;
_space_group_IT_number 4
_symmetry_cell_setting monoclinic
_symmetry_space_group_name_Hall 'P 2yb'
_symmetry_space_group_name_H-M 'P 1 21 1'
_atom_sites_solution_hydrogens geom
_atom_sites_solution_primary direct
_atom_sites_solution_secondary difmap
_audit_creation_method SHELXL-97
_cell_angle_alpha 90.00
_cell_angle_beta 96.651(13)
_cell_angle_gamma 90.00
_cell_formula_units_Z 2
_cell_length_a 9.1016(9)
_cell_length_b 9.3289(7)
_cell_length_c 11.1653(12)
_cell_measurement_reflns_used 6755
_cell_measurement_temperature 153(2)
_cell_measurement_theta_max 25.94
_cell_measurement_theta_min 2.74
_cell_volume 941.64(16)
_computing_cell_refinement 'CELL (Stoe IPDS Software, 2000)'
_computing_data_collection 'EXPOSE (Stoe IPDS Software, 2000)'
_computing_data_reduction 'INTEGRATE (Stoe IPDS Software, 2000)'
_computing_molecular_graphics 'PLATON99 (Spek, 1990)'
_computing_publication_material 'SHELXL-97 (Sheldrick, 1997)'
_computing_structure_refinement 'SHELXL-97 (Sheldrick, 1997)'
_computing_structure_solution 'SHELXS-97 (Sheldrick, 1990)'
_diffrn_ambient_temperature 153(2)
_diffrn_detector_area_resol_mean 0.81\%A
_diffrn_measured_fraction_theta_full 0.988
_diffrn_measured_fraction_theta_max 0.988
_diffrn_measurement_device_type 'STOE IPDS'
_diffrn_measurement_method 'phi oscillation'
_diffrn_radiation_monochromator graphite
_diffrn_radiation_source 'fine-focus sealed tube'
_diffrn_radiation_type MoK\a
_diffrn_radiation_wavelength 0.71073
_diffrn_reflns_av_R_equivalents 0.0353
_diffrn_reflns_av_sigmaI/netI 0.0406
_diffrn_reflns_limit_h_max 11
_diffrn_reflns_limit_h_min -11
_diffrn_reflns_limit_k_max 11
_diffrn_reflns_limit_k_min -11
_diffrn_reflns_limit_l_max 13
_diffrn_reflns_limit_l_min -13
_diffrn_reflns_number 7352
_diffrn_reflns_theta_full 25.94
_diffrn_reflns_theta_max 25.94
_diffrn_reflns_theta_min 2.74
_diffrn_standards_decay_% 0
_diffrn_standards_interval_time 0
_diffrn_standards_number 0
_exptl_absorpt_coefficient_mu 0.077
_exptl_absorpt_correction_type none
_exptl_crystal_colour colourless
_exptl_crystal_density_diffrn 1.257
_exptl_crystal_density_meas ?
_exptl_crystal_density_method 'not measured'
_exptl_crystal_description block
_exptl_crystal_F_000 380
_exptl_crystal_size_max 0.50
_exptl_crystal_size_mid 0.50
_exptl_crystal_size_min 0.50
_refine_diff_density_max 0.133
_refine_diff_density_min -0.120
_refine_diff_density_rms 0.025
_refine_ls_abs_structure_details 'Flack H D (1983), Acta Cryst. A39, 876-881'
_refine_ls_abs_structure_Flack -0.8(12)
_refine_ls_extinction_method none
_refine_ls_goodness_of_fit_ref 0.949
_refine_ls_hydrogen_treatment mixed
_refine_ls_matrix_type full
_refine_ls_number_parameters 340
_refine_ls_number_reflns 3477
_refine_ls_number_restraints 1
_refine_ls_restrained_S_all 0.949
_refine_ls_R_factor_all 0.0351
_refine_ls_R_factor_gt 0.0278
_refine_ls_shift/su_max 0.000
_refine_ls_shift/su_mean 0.000
_refine_ls_structure_factor_coef Fsqd
_refine_ls_weighting_details 'calc w==1/[\s^2^(Fo^2^)+(0.0396P)^2^] where P==(Fo^2^+2Fc^2^)/3'
_refine_ls_weighting_scheme calc
_refine_ls_wR_factor_gt 0.0639
_refine_ls_wR_factor_ref 0.0664
_reflns_number_gt 2978
_reflns_number_total 3477
_reflns_threshold_expression I>2sigma(I)
_cod_data_source_file b210625f.txt
_cod_data_source_block cpd1
_cod_depositor_comments
;
The following automatic conversions were performed:
'_atom_site_symetry_multiplicity' tag replaced with
'_atom_site_symmetry_multiplicity'.

Automatic conversion script
Id: cif_correct_tags 1440 2010-10-19 06:21:57Z saulius 

The following automatic conversions were performed:

'_exptl_crystal_density_meas' value 'none' was changed to '?' - the
value is perceived as not measured.

Automatic conversion script
Id: cif_fix_values 3008 2015-01-20 13:52:24Z robertas 
;
_cod_original_cell_volume 941.64(15)
_cod_original_sg_symbol_H-M 'P 21'
_cod_database_code 7151369

loop_
_symmetry_equiv_pos_as_xyz
'x, y, z'
'-x, y+1/2, -z'

loop_
_atom_site_label
_atom_site_type_symbol
_atom_site_fract_x
_atom_site_fract_y
_atom_site_fract_z
_atom_site_U_iso_or_equiv
_atom_site_adp_type
_atom_site_occupancy
_atom_site_symmetry_multiplicity
_atom_site_calc_flag
_atom_site_refinement_flags
_atom_site_disorder_assembly
_atom_site_disorder_group
N1 N 0.10348(13) 0.25330(13) 0.61130(10) 0.0276(3) Uani 1 1 d . . .
N2 N 0.29171(13) 0.10671(14) 0.88597(10) 0.0330(3) Uani 1 1 d . . .
O1 O 1.10937(12) 0.09711(13) 1.18097(10) 0.0420(3) Uani 1 1 d . . .
C1 C 0.11940(15) 0.18789(15) 0.71982(12) 0.0260(3) Uani 1 1 d . . .
C2 C 0.00035(16) 0.12436(15) 0.76800(12) 0.0279(3) Uani 1 1 d . . .
H2 H 0.0177(15) 0.0789(18) 0.8451(14) 0.029(4) Uiso 1 1 d . . .
C3 C -0.13769(16) 0.12700(15) 0.70165(12) 0.0279(3) Uani 1 1 d . . .
H3 H -0.2211(16) 0.0832(17) 0.7356(12) 0.025(4) Uiso 1 1 d . . .
C4 C -0.15567(15) 0.19087(15) 0.58921(12) 0.0264(3) Uani 1 1 d . . .
C5 C -0.29603(16) 0.19560(16) 0.50393(13) 0.0304(3) Uani 1 1 d . . .
H5 H -0.3785(19) 0.1514(19) 0.5405(15) 0.037(4) Uiso 1 1 d . . .
C6 C -0.32255(16) 0.35123(16) 0.45187(13) 0.0292(3) Uani 1 1 d . . .
C7 C -0.20617(17) 0.31016(17) 0.36528(13) 0.0330(3) Uani 1 1 d . . .
H7 H -0.2195(17) 0.3510(17) 0.2855(15) 0.025(4) Uiso 1 1 d . . .
C8 C -0.04888(17) 0.32731(19) 0.42697(13) 0.0339(4) Uani 1 1 d . . .
H8A H 0.0198(18) 0.287(2) 0.3772(15) 0.041(5) Uiso 1 1 d . . .
H8B H -0.0244(19) 0.427(2) 0.4384(15) 0.045(5) Uiso 1 1 d . . .
C9 C -0.03018(15) 0.25448(15) 0.54866(12) 0.0271(3) Uani 1 1 d . . .
C10 C -0.2545(2) 0.15154(18) 0.37798(14) 0.0374(4) Uani 1 1 d . . .
H10A H -0.1776(18) 0.079(2) 0.3778(14) 0.038(4) Uiso 1 1 d . . .
H10B H -0.3425(17) 0.1300(18) 0.3169(14) 0.030(4) Uiso 1 1 d . . .
C11 C -0.29329(18) 0.47732(17) 0.53756(14) 0.0332(3) Uani 1 1 d . . .
H11A H -0.375(2) 0.486(2) 0.5939(17) 0.051(5) Uiso 1 1 d . . .
H11B H -0.1969(19) 0.4702(19) 0.5902(15) 0.035(4) Uiso 1 1 d . . .
H11C H -0.2957(18) 0.569(2) 0.4918(15) 0.042(4) Uiso 1 1 d . . .
C12 C -0.47638(19) 0.36822(19) 0.38242(16) 0.0393(4) Uani 1 1 d . . .
H12A H -0.552(2) 0.367(2) 0.4378(17) 0.041(5) Uiso 1 1 d . . .
H12B H -0.4845(18) 0.457(2) 0.3338(15) 0.040(5) Uiso 1 1 d . . .
H12C H -0.499(2) 0.284(3) 0.3209(19) 0.062(6) Uiso 1 1 d . . .
C13 C 0.27096(15) 0.18678(15) 0.78541(12) 0.0267(3) Uani 1 1 d . . .
C14 C 0.38610(16) 0.26566(16) 0.74509(13) 0.0297(3) Uani 1 1 d . . .
H14 H 0.3647(18) 0.3245(19) 0.6684(16) 0.036(4) Uiso 1 1 d . . .
C15 C 0.52491(17) 0.25930(16) 0.80844(13) 0.0299(3) Uani 1 1 d . . .
H15 H 0.6036(18) 0.3109(18) 0.7799(14) 0.030(4) Uiso 1 1 d . . .
C16 C 0.55045(16) 0.17443(16) 0.91215(12) 0.0282(3) Uani 1 1 d . . .
C17 C 0.42722(16) 0.10228(18) 0.94552(13) 0.0327(3) Uani 1 1 d . . .
H17 H 0.4411(16) 0.0420(18) 1.0178(15) 0.033(4) Uiso 1 1 d . . .
C18 C 0.69768(16) 0.15925(15) 0.98326(12) 0.0286(3) Uani 1 1 d . . .
C19 C 0.73967(17) 0.02907(17) 1.03957(14) 0.0324(3) Uani 1 1 d . . .
H19 H 0.6717(18) -0.054(2) 1.0282(15) 0.038(4) Uiso 1 1 d . . .
C20 C 0.87714(19) 0.01246(18) 1.10476(13) 0.0346(4) Uani 1 1 d . . .
H20 H 0.908(2) -0.077(2) 1.1357(16) 0.044(5) Uiso 1 1 d . . .
C21 C 0.97611(17) 0.12556(17) 1.11554(12) 0.0307(3) Uani 1 1 d . . .
C22 C 0.93716(17) 0.25574(18) 1.06214(13) 0.0325(3) Uani 1 1 d . . .
H22 H 1.0046(18) 0.335(2) 1.0707(14) 0.033(4) Uiso 1 1 d . . .
C23 C 0.79844(17) 0.27092(17) 0.99641(13) 0.0317(3) Uani 1 1 d . . .
H23 H 0.7723(18) 0.361(2) 0.9571(15) 0.036(4) Uiso 1 1 d . . .
C24 C 1.2191(2) 0.2062(2) 1.18631(17) 0.0419(4) Uani 1 1 d . . .
H24A H 1.2348(18) 0.235(2) 1.1042(17) 0.041(5) Uiso 1 1 d . . .
H24B H 1.305(2) 0.164(2) 1.2315(16) 0.042(5) Uiso 1 1 d . . .
H24C H 1.193(2) 0.292(3) 1.2321(19) 0.061(6) Uiso 1 1 d . . .

loop_
_atom_site_aniso_label
_atom_site_aniso_U_11
_atom_site_aniso_U_22
_atom_site_aniso_U_33
_atom_site_aniso_U_23
_atom_site_aniso_U_13
_atom_site_aniso_U_12
N1 0.0297(6) 0.0252(6) 0.0286(6) 0.0006(5) 0.0071(5) 0.0038(5)
N2 0.0322(7) 0.0352(8) 0.0319(6) 0.0059(5) 0.0051(5) 0.0008(6)
O1 0.0382(6) 0.0422(7) 0.0425(6) 0.0052(5) -0.0092(5) -0.0047(6)
C1 0.0315(7) 0.0197(7) 0.0276(7) -0.0020(6) 0.0069(6) 0.0049(7)
C2 0.0363(8) 0.0221(7) 0.0267(7) -0.0002(6) 0.0089(6) 0.0037(6)
C3 0.0311(7) 0.0207(7) 0.0337(7) 0.0003(6) 0.0112(6) -0.0004(6)
C4 0.0292(7) 0.0200(7) 0.0309(7) -0.0040(6) 0.0073(6) 0.0016(6)
C5 0.0311(7) 0.0242(8) 0.0359(8) 0.0000(6) 0.0038(6) -0.0050(7)
C6 0.0305(7) 0.0254(8) 0.0310(7) 0.0011(6) 0.0005(6) -0.0008(6)
C7 0.0390(8) 0.0337(8) 0.0262(7) 0.0006(6) 0.0031(6) 0.0013(7)
C8 0.0325(8) 0.0405(10) 0.0296(8) 0.0060(7) 0.0079(6) 0.0019(7)
C9 0.0315(7) 0.0235(7) 0.0269(7) 0.0009(6) 0.0068(6) 0.0022(6)
C10 0.0449(9) 0.0313(9) 0.0349(8) -0.0061(6) 0.0002(7) 0.0020(7)
C11 0.0380(9) 0.0264(8) 0.0350(8) 0.0004(6) 0.0027(7) 0.0018(7)
C12 0.0354(9) 0.0375(10) 0.0434(9) 0.0012(8) -0.0018(8) -0.0001(8)
C13 0.0325(7) 0.0226(7) 0.0259(7) -0.0018(6) 0.0074(5) 0.0040(7)
C14 0.0339(8) 0.0264(7) 0.0293(7) 0.0050(6) 0.0053(6) 0.0044(7)
C15 0.0314(7) 0.0244(7) 0.0356(8) 0.0015(6) 0.0108(6) 0.0017(7)
C16 0.0307(7) 0.0254(7) 0.0290(7) -0.0011(6) 0.0061(6) 0.0046(6)
C17 0.0348(8) 0.0353(9) 0.0285(7) 0.0075(6) 0.0057(6) 0.0033(7)
C18 0.0330(8) 0.0277(8) 0.0262(7) -0.0024(6) 0.0078(6) 0.0030(7)
C19 0.0344(8) 0.0281(8) 0.0340(8) 0.0004(6) 0.0014(6) -0.0038(7)
C20 0.0399(9) 0.0303(9) 0.0329(8) 0.0064(6) 0.0008(7) 0.0008(7)
C21 0.0338(8) 0.0330(8) 0.0244(6) -0.0028(6) -0.0001(5) -0.0001(7)
C22 0.0358(8) 0.0265(8) 0.0358(8) -0.0065(6) 0.0070(6) -0.0028(7)
C23 0.0366(8) 0.0232(8) 0.0361(8) -0.0003(6) 0.0074(6) 0.0032(7)
C24 0.0359(9) 0.0463(10) 0.0421(10) -0.0034(8) -0.0008(7) -0.0067(8)

loop_
_atom_type_symbol
_atom_type_description
_atom_type_scat_dispersion_real
_atom_type_scat_dispersion_imag
_atom_type_scat_source
C C 0.0033 0.0016 'International Tables Vol C Tables 4.2.6.8 and 6.1.1.4'
H H 0.0000 0.0000 'International Tables Vol C Tables 4.2.6.8 and 6.1.1.4'
N N 0.0061 0.0033 'International Tables Vol C Tables 4.2.6.8 and 6.1.1.4'
O O 0.0106 0.0060 'International Tables Vol C Tables 4.2.6.8 and 6.1.1.4'

loop_
_geom_angle_atom_site_label_1
_geom_angle_atom_site_label_2
_geom_angle_atom_site_label_3
_geom_angle
_geom_angle_site_symmetry_1
_geom_angle_site_symmetry_3
_geom_angle_publ_flag
C9 N1 C1 118.17(12) . . ?
C17 N2 C13 117.82(13) . . ?
C21 O1 C24 117.29(13) . . ?
N1 C1 C2 122.04(13) . . ?
N1 C1 C13 116.29(12) . . ?
C2 C1 C13 121.67(12) . . ?
C3 C2 C1 118.91(13) . . ?
C3 C2 H2 122.4(9) . . ?
C1 C2 H2 118.7(9) . . ?
C4 C3 C2 119.93(13) . . ?
C4 C3 H3 121.1(8) . . ?
C2 C3 H3 118.9(8) . . ?
C3 C4 C9 117.30(12) . . ?
C3 C4 C5 126.20(13) . . ?
C9 C4 C5 116.47(12) . . ?
C4 C5 C10 106.71(12) . . ?
C4 C5 C6 110.13(12) . . ?
C10 C5 C6 87.29(11) . . ?
C4 C5 H5 110.9(9) . . ?
C10 C5 H5 122.8(10) . . ?
C6 C5 H5 116.6(10) . . ?
C11 C6 C12 108.82(13) . . ?
C11 C6 C7 119.82(13) . . ?
C12 C6 C7 111.00(13) . . ?
C11 C6 C5 118.28(12) . . ?
C12 C6 C5 112.08(13) . . ?
C7 C6 C5 85.20(11) . . ?
C8 C7 C10 108.64(13) . . ?
C8 C7 C6 111.31(12) . . ?
C10 C7 C6 87.59(11) . . ?
C8 C7 H7 112.8(9) . . ?
C10 C7 H7 117.0(9) . . ?
C6 C7 H7 116.9(9) . . ?
C9 C8 C7 111.19(13) . . ?
C9 C8 H8A 109.3(10) . . ?
C7 C8 H8A 109.8(10) . . ?
C9 C8 H8B 108.4(10) . . ?
C7 C8 H8B 110.7(10) . . ?
H8A C8 H8B 107.4(16) . . ?
N1 C9 C4 123.63(12) . . ?
N1 C9 C8 118.49(12) . . ?
C4 C9 C8 117.88(13) . . ?
C5 C10 C7 86.08(11) . . ?
C5 C10 H10A 115.9(9) . . ?
C7 C10 H10A 116.8(10) . . ?
C5 C10 H10B 113.9(9) . . ?
C7 C10 H10B 109.8(9) . . ?
H10A C10 H10B 112.0(13) . . ?
C6 C11 H11A 110.9(11) . . ?
C6 C11 H11B 113.3(10) . . ?
H11A C11 H11B 106.9(13) . . ?
C6 C11 H11C 110.6(10) . . ?
H11A C11 H11C 105.9(15) . . ?
H11B C11 H11C 108.9(14) . . ?
C6 C12 H12A 110.6(10) . . ?
C6 C12 H12B 111.8(9) . . ?
H12A C12 H12B 109.8(15) . . ?
C6 C12 H12C 110.8(11) . . ?
H12A C12 H12C 107.8(16) . . ?
H12B C12 H12C 105.8(16) . . ?
N2 C13 C14 121.60(13) . . ?
N2 C13 C1 116.65(12) . . ?
C14 C13 C1 121.74(12) . . ?
C15 C14 C13 119.35(13) . . ?
C15 C14 H14 122.1(10) . . ?
C13 C14 H14 118.6(10) . . ?
C14 C15 C16 120.28(14) . . ?
C14 C15 H15 119.3(9) . . ?
C16 C15 H15 120.4(9) . . ?
C17 C16 C15 115.61(13) . . ?
C17 C16 C18 121.02(13) . . ?
C15 C16 C18 123.37(13) . . ?
N2 C17 C16 125.32(14) . . ?
N2 C17 H17 116.9(9) . . ?
C16 C17 H17 117.8(9) . . ?
C23 C18 C19 117.52(13) . . ?
C23 C18 C16 122.09(13) . . ?
C19 C18 C16 120.39(14) . . ?
C20 C19 C18 121.16(15) . . ?
C20 C19 H19 119.6(10) . . ?
C18 C19 H19 119.1(10) . . ?
C19 C20 C21 120.08(15) . . ?
C19 C20 H20 120.8(11) . . ?
C21 C20 H20 118.9(11) . . ?
O1 C21 C22 124.66(14) . . ?
O1 C21 C20 115.26(14) . . ?
C22 C21 C20 120.07(14) . . ?
C21 C22 C23 119.27(15) . . ?
C21 C22 H22 120.4(10) . . ?
C23 C22 H22 120.3(10) . . ?
C18 C23 C22 121.91(14) . . ?
C18 C23 H23 118.7(10) . . ?
C22 C23 H23 119.3(10) . . ?
O1 C24 H24A 109.5(10) . . ?
O1 C24 H24B 104.3(12) . . ?
H24A C24 H24B 113.9(15) . . ?
O1 C24 H24C 112.8(12) . . ?
H24A C24 H24C 109.2(16) . . ?
H24B C24 H24C 107.1(15) . . ?

loop_
_geom_bond_atom_site_label_1
_geom_bond_atom_site_label_2
_geom_bond_distance
_geom_bond_site_symmetry_2
_geom_bond_publ_flag
N1 C9 1.3312(18) . ?
N1 C1 1.3494(18) . ?
N2 C17 1.332(2) . ?
N2 C13 1.3436(18) . ?
O1 C21 1.3674(18) . ?
O1 C24 1.422(2) . ?
C1 C2 1.396(2) . ?
C1 C13 1.4850(19) . ?
C2 C3 1.383(2) . ?
C2 H2 0.956(16) . ?
C3 C4 1.382(2) . ?
C3 H3 0.977(15) . ?
C4 C9 1.4076(19) . ?
C4 C5 1.5029(19) . ?
C5 C10 1.553(2) . ?
C5 C6 1.572(2) . ?
C5 H5 0.986(18) . ?
C6 C11 1.520(2) . ?
C6 C12 1.528(2) . ?
C6 C7 1.562(2) . ?
C7 C8 1.523(2) . ?
C7 C10 1.555(2) . ?
C7 H7 0.963(16) . ?
C8 C9 1.5110(19) . ?
C8 H8A 0.961(18) . ?
C8 H8B 0.96(2) . ?
C10 H10A 0.973(18) . ?
C10 H10B 1.010(15) . ?
C11 H11A 1.03(2) . ?
C11 H11B 1.000(17) . ?
C11 H11C 1.00(2) . ?
C12 H12A 0.98(2) . ?
C12 H12B 0.99(2) . ?
C12 H12C 1.05(2) . ?
C13 C14 1.397(2) . ?
C14 C15 1.376(2) . ?
C14 H14 1.016(18) . ?
C15 C16 1.400(2) . ?
C15 H15 0.948(17) . ?
C16 C17 1.395(2) . ?
C16 C18 1.483(2) . ?
C17 H17 0.980(17) . ?
C18 C23 1.384(2) . ?
C18 C19 1.400(2) . ?
C19 C20 1.381(2) . ?
C19 H19 0.989(19) . ?
C20 C21 1.384(2) . ?
C20 H20 0.94(2) . ?
C21 C22 1.381(2) . ?
C22 C23 1.392(2) . ?
C22 H22 0.960(18) . ?
C23 H23 0.964(19) . ?
C24 H24A 0.982(19) . ?
C24 H24B 0.964(19) . ?
C24 H24C 1.00(2) . ?

loop_
_geom_torsion_atom_site_label_1
_geom_torsion_atom_site_label_2
_geom_torsion_atom_site_label_3
_geom_torsion_atom_site_label_4
_geom_torsion
_geom_torsion_site_symmetry_1
_geom_torsion_site_symmetry_2
_geom_torsion_site_symmetry_3
_geom_torsion_site_symmetry_4
_geom_torsion_publ_flag
C9 N1 C1 C2 -1.0(2) . . . . ?
C9 N1 C1 C13 178.86(12) . . . . ?
N1 C1 C2 C3 0.9(2) . . . . ?
C13 C1 C2 C3 -178.99(12) . . . . ?
C1 C2 C3 C4 0.5(2) . . . . ?
C2 C3 C4 C9 -1.6(2) . . . . ?
C2 C3 C4 C5 176.59(13) . . . . ?
C3 C4 C5 C10 -132.56(15) . . . . ?
C9 C4 C5 C10 45.64(17) . . . . ?
C3 C4 C5 C6 134.14(14) . . . . ?
C9 C4 C5 C6 -47.66(16) . . . . ?
C4 C5 C6 C11 -42.14(17) . . . . ?
C10 C5 C6 C11 -148.95(14) . . . . ?
C4 C5 C6 C12 -169.97(13) . . . . ?
C10 C5 C6 C12 83.22(14) . . . . ?
C4 C5 C6 C7 79.29(12) . . . . ?
C10 C5 C6 C7 -27.52(11) . . . . ?
C11 C6 C7 C8 38.39(18) . . . . ?
C12 C6 C7 C8 166.58(14) . . . . ?
C5 C6 C7 C8 -81.59(14) . . . . ?
C11 C6 C7 C10 147.47(13) . . . . ?
C12 C6 C7 C10 -84.34(14) . . . . ?
C5 C6 C7 C10 27.49(10) . . . . ?
C10 C7 C8 C9 -45.27(17) . . . . ?
C6 C7 C8 C9 49.54(18) . . . . ?
C1 N1 C9 C4 -0.2(2) . . . . ?
C1 N1 C9 C8 -179.91(13) . . . . ?
C3 C4 C9 N1 1.5(2) . . . . ?
C5 C4 C9 N1 -176.86(13) . . . . ?
C3 C4 C9 C8 -178.80(13) . . . . ?
C5 C4 C9 C8 2.84(19) . . . . ?
C7 C8 C9 N1 176.50(13) . . . . ?
C7 C8 C9 C4 -3.2(2) . . . . ?
C4 C5 C10 C7 -82.59(13) . . . . ?
C6 C5 C10 C7 27.63(11) . . . . ?
C8 C7 C10 C5 83.89(13) . . . . ?
C6 C7 C10 C5 -27.81(11) . . . . ?
C17 N2 C13 C14 -1.3(2) . . . . ?
C17 N2 C13 C1 179.06(13) . . . . ?
N1 C1 C13 N2 -171.85(13) . . . . ?
C2 C1 C13 N2 8.01(19) . . . . ?
N1 C1 C13 C14 8.52(19) . . . . ?
C2 C1 C13 C14 -171.61(14) . . . . ?
N2 C13 C14 C15 1.2(2) . . . . ?
C1 C13 C14 C15 -179.15(13) . . . . ?
C13 C14 C15 C16 0.1(2) . . . . ?
C14 C15 C16 C17 -1.2(2) . . . . ?
C14 C15 C16 C18 178.37(14) . . . . ?
C13 N2 C17 C16 0.1(2) . . . . ?
C15 C16 C17 N2 1.2(2) . . . . ?
C18 C16 C17 N2 -178.41(15) . . . . ?
C17 C16 C18 C23 -146.30(15) . . . . ?
C15 C16 C18 C23 34.2(2) . . . . ?
C17 C16 C18 C19 34.0(2) . . . . ?
C15 C16 C18 C19 -145.58(15) . . . . ?
C23 C18 C19 C20 -0.6(2) . . . . ?
C16 C18 C19 C20 179.10(15) . . . . ?
C18 C19 C20 C21 0.1(2) . . . . ?
C24 O1 C21 C22 -5.0(2) . . . . ?
C24 O1 C21 C20 175.00(14) . . . . ?
C19 C20 C21 O1 -179.39(14) . . . . ?
C19 C20 C21 C22 0.6(2) . . . . ?
O1 C21 C22 C23 179.22(14) . . . . ?
C20 C21 C22 C23 -0.8(2) . . . . ?
C19 C18 C23 C22 0.5(2) . . . . ?
C16 C18 C23 C22 -179.28(13) . . . . ?
C21 C22 C23 C18 0.3(2) . . . . ?

loop_
_cod_related_entry_id
_cod_related_entry_database
_cod_related_entry_code
1 ChemSpider 9317954
